data_2242100
loop_
_publ_author_name
'Rani, Varsha'
'Singh, Harkesh B.'
'Butcher, Ray J.'

_publ_section_title
;
 Structure of
 2,2'-(5-<i>tert</i>-butyl-1,3-phenylene)bis(1-pentyl-1<i>H</i>-benzimidazol-3-ium)
 tetrachloridomercurate(II)
;
_journal_coeditor_code ZL2697
_journal_issue 4
_journal_name_full 'Acta Crystallographica Section E'
_journal_page_first 560
_journal_page_last 563
_journal_paper_doi 10.1107/S2056989017004303
_journal_volume 73
_journal_year 2017
_chemical_formula_iupac '(C34 H44 N4) [Hg Cl4]'
_chemical_formula_moiety 'C34 H44 N4 +, Hg Cl4 -'
_chemical_formula_sum 'C34 H44 Cl4 Hg N4'
_chemical_formula_weight 851.12
_chemical_name_systematic
'2,2'-(5-<i>tert</i>-Butyl-1,3-phenylene)bis(1-pentyl-1<i>H</i>-benzimidazol-3-ium) tetrachloridomercurate(II)'
_space_group_crystal_system triclinic
_space_group_IT_number 2
_space_group_name_Hall '-P 1'
_space_group_name_H-M_alt 'P -1'
_symmetry_space_group_name_Hall '-P 1'
_symmetry_space_group_name_H-M 'P -1'
_atom_sites_solution_hydrogens mixed
_audit_creation_method SHELXL-2016/6
_cell_angle_alpha 96.727(5)
_cell_angle_beta 95.859(5)
_cell_angle_gamma 108.575(5)
_cell_formula_units_Z 2
_cell_length_a 9.806(5)
_cell_length_b 11.264(5)
_cell_length_c 17.274(5)
_cell_measurement_reflns_used 9629
_cell_measurement_temperature 100(2)
_cell_measurement_theta_max 61.222
_cell_measurement_theta_min 2.604
_cell_volume 1776.4(13)
_computing_cell_refinement
;
APEX2 (Bruker, 2005)
;
_computing_data_collection
;
APEX2 (Bruker, 2005)
;
_computing_data_reduction
;
SAINT (Bruker, 2002)
;
_computing_molecular_graphics
;
SHELXTL (Sheldrick, 2008)
;
_computing_publication_material
;
SHELXTL (Sheldrick, 2008)
;
_computing_structure_refinement
;
SHELXL2016 (Sheldrick, 2015)
;
_computing_structure_solution
;
SIR92 (Altomare <i>et al.</i>,  1993)
;
_diffrn_ambient_temperature 100(2)
_diffrn_measured_fraction_theta_full 0.984
_diffrn_measured_fraction_theta_max 0.984
_diffrn_measurement_device_type 'Bruker Quest CCD'
_diffrn_measurement_method '\w scans'
_diffrn_radiation_type CuK\a
_diffrn_radiation_wavelength 1.54178
_diffrn_reflns_av_R_equivalents 0.0378
_diffrn_reflns_limit_h_max 11
_diffrn_reflns_limit_h_min -11
_diffrn_reflns_limit_k_max 13
_diffrn_reflns_limit_k_min -13
_diffrn_reflns_limit_l_max 20
_diffrn_reflns_limit_l_min -20
_diffrn_reflns_number 6193
_diffrn_reflns_theta_full 66.588
_diffrn_reflns_theta_max 66.588
_diffrn_reflns_theta_min 2.604
_exptl_absorpt_coefficient_mu 10.757
_exptl_absorpt_correction_T_max 0.7528
_exptl_absorpt_correction_T_min 0.4970
_exptl_absorpt_correction_type multi-scan
_exptl_absorpt_process_details
;
(SADABS; Sheldrick, 1996)
;
_exptl_crystal_colour colourless
_exptl_crystal_density_diffrn 1.591
_exptl_crystal_description block
_exptl_crystal_F_000 848
_exptl_crystal_size_max 0.200
_exptl_crystal_size_mid 0.110
_exptl_crystal_size_min 0.090
_refine_diff_density_max 1.357
_refine_diff_density_min -0.761
_refine_ls_extinction_method none
_refine_ls_goodness_of_fit_ref 1.101
_refine_ls_hydrogen_treatment constr
_refine_ls_matrix_type full
_refine_ls_number_parameters 410
_refine_ls_number_reflns 6193
_refine_ls_number_restraints 67
_refine_ls_restrained_S_all 1.098
_refine_ls_R_factor_all 0.0196
_refine_ls_R_factor_gt 0.0195
_refine_ls_shift/su_max 0.002
_refine_ls_shift/su_mean 0.000
_refine_ls_structure_factor_coef Fsqd
_refine_ls_weighting_details 'w=1/[\s^2^(Fo^2^)+(0.0123P)^2^+4.1059P] where P=(Fo^2^+2Fc^2^)/3'
_refine_ls_weighting_scheme calc
_refine_ls_wR_factor_gt 0.0478
_refine_ls_wR_factor_ref 0.0479
_reflns_number_gt 6138
_reflns_number_total 6193
_reflns_threshold_expression 'I > 2\s(I)'
_cod_data_source_file zl2697sup1.cif
_cod_data_source_block I
_cod_database_code 2242100
_shelx_space_group_comment
;
The symmetry employed for this shelxl refinement is uniquely defined
by the following loop, which should always be used as a source of
symmetry information in preference to the above space-group names.
They are only intended as comments.
;

loop_
_space_group_symop_operation_xyz
'x, y, z'
'-x, -y, -z'

loop_
_atom_site_type_symbol
_atom_site_label
_atom_site_fract_x
_atom_site_fract_y
_atom_site_fract_z
_atom_site_U_iso_or_equiv
_atom_site_adp_type
_atom_site_calc_flag
_atom_site_occupancy
_atom_site_disorder_assembly
_atom_site_disorder_group
Hg Hg 0.92160(2) 0.04332(2) 0.77777(2) 0.01320(4) Uani d 1 . .
Cl Cl1 0.90325(6) 0.27221(6) 0.81804(3) 0.01173(12) Uani d 1 . .
Cl Cl2 0.67643(7) -0.05962(7) 0.70059(4) 0.02181(15) Uani d 1 . .
Cl Cl3 1.13497(7) 0.09387(7) 0.71258(4) 0.02149(14) Uani d 1 . .
Cl Cl4 0.92562(7) -0.03357(7) 0.90227(4) 0.02064(14) Uani d 1 . .
N N1 0.7288(2) 0.2251(2) 0.64598(12) 0.0103(4) Uani d 1 . .
H H1A 0.786478 0.240862 0.691195 0.012 Uiso calc 1 . .
N N2 0.5412(2) 0.2067(2) 0.55973(12) 0.0093(4) Uani d 1 . .
N N3 0.4506(2) 0.2061(2) 0.96891(12) 0.0083(4) Uani d 1 . .
N N4 0.6596(2) 0.2112(2) 0.93340(12) 0.0093(4) Uani d 1 . .
H H4B 0.731909 0.222420 0.905661 0.011 Uiso calc 1 . .
C C1 0.5974(3) 0.2376(2) 0.63675(15) 0.0093(5) Uani d 1 . .
C C2 0.7605(3) 0.1834(2) 0.57342(15) 0.0107(5) Uani d 1 . .
C C3 0.8791(3) 0.1515(3) 0.55187(16) 0.0145(5) Uani d 1 . .
H H3A 0.959906 0.157791 0.589417 0.017 Uiso calc 1 . .
C C4 0.8719(3) 0.1104(3) 0.47260(17) 0.0175(6) Uani d 1 . .
H H4A 0.950066 0.087255 0.455158 0.021 Uiso calc 1 . .
C C5 0.7527(3) 0.1016(3) 0.41676(17) 0.0182(6) Uani d 1 . .
H H5A 0.753552 0.074077 0.362738 0.022 Uiso calc 1 . .
C C6 0.6347(3) 0.1318(3) 0.43830(16) 0.0160(6) Uani d 1 . .
H H6A 0.553716 0.125044 0.400717 0.019 Uiso calc 1 . .
C C7 0.6410(3) 0.1728(2) 0.51834(16) 0.0112(5) Uani d 1 . .
C C8 0.388(7) 0.196(6) 0.529(4) 0.011(2) Uani d 0.267(18) A 1
H H8A 0.324342 0.184164 0.568393 0.013 Uiso d 0.267(18) A 1
H H8B 0.347222 0.123574 0.487932 0.013 Uiso d 0.267(18) A 1
C C9 0.383(3) 0.295(4) 0.477(3) 0.0131(15) Uani d 0.267(18) A 1
H H9A 0.441717 0.290281 0.434405 0.016 Uiso calc 0.267(18) A 1
H H9B 0.425475 0.380907 0.509106 0.016 Uiso calc 0.267(18) A 1
C C10 0.226(3) 0.274(2) 0.4416(15) 0.0146(14) Uani d 0.267(18) A 1
H H10A 0.185328 0.190262 0.407582 0.018 Uiso calc 0.267(18) A 1
H H10B 0.166182 0.274397 0.484450 0.018 Uiso calc 0.267(18) A 1
C C11 0.218(2) 0.377(2) 0.3929(14) 0.0331(16) Uani d 0.267(18) A 1
H H11A 0.261683 0.461609 0.426420 0.040 Uiso calc 0.267(18) A 1
H H11B 0.274690 0.375184 0.348875 0.040 Uiso calc 0.267(18) A 1
C C12 0.061(2) 0.359(2) 0.3600(16) 0.045(2) Uani d 0.267(18) A 1
H H12A 0.059390 0.417668 0.322680 0.067 Uiso calc 0.267(18) A 1
H H12B 0.008610 0.375105 0.403260 0.067 Uiso calc 0.267(18) A 1
H H12C 0.013309 0.271338 0.332829 0.067 Uiso calc 0.267(18) A 1
C C8A 0.396(2) 0.198(2) 0.5222(15) 0.011(2) Uani d 0.733(18) A 2
H H8AA 0.336219 0.197140 0.562771 0.013 Uiso d 0.733(18) A 2
H H8AB 0.355259 0.119230 0.486591 0.013 Uiso d 0.733(18) A 2
C C9A 0.3993(11) 0.3134(11) 0.4833(9) 0.0131(15) Uani d 0.733(18) A 2
H H9AA 0.457776 0.317383 0.439655 0.016 Uiso calc 0.733(18) A 2
H H9AB 0.445820 0.391532 0.522333 0.016 Uiso calc 0.733(18) A 2
C C10A 0.2453(8) 0.3062(7) 0.4513(5) 0.0146(14) Uani d 0.733(18) A 2
H H10C 0.199418 0.227719 0.412483 0.018 Uiso calc 0.733(18) A 2
H H10D 0.187130 0.301002 0.495179 0.018 Uiso calc 0.733(18) A 2
C C11A 0.2417(7) 0.4193(8) 0.4123(5) 0.0331(16) Uani d 0.733(18) A 2
H H11C 0.290625 0.498002 0.450600 0.040 Uiso calc 0.733(18) A 2
H H11D 0.297192 0.422840 0.367341 0.040 Uiso calc 0.733(18) A 2
C C12A 0.0887(7) 0.4149(10) 0.3828(6) 0.045(2) Uani d 0.733(18) A 2
H H12D 0.093526 0.487533 0.355660 0.067 Uiso calc 0.733(18) A 2
H H12E 0.035429 0.418294 0.427505 0.067 Uiso calc 0.733(18) A 2
H H12F 0.038428 0.335987 0.346036 0.067 Uiso calc 0.733(18) A 2
C C13 0.5319(3) 0.2776(2) 0.70281(15) 0.0096(5) Uani d 1 . .
C C14 0.4612(3) 0.3667(2) 0.69900(15) 0.0106(5) Uani d 1 . .
H H14A 0.448566 0.397654 0.650880 0.013 Uiso calc 1 . .
C C15 0.4086(3) 0.4111(2) 0.76422(15) 0.0099(5) Uani d 1 . .
C C16 0.4336(3) 0.3674(2) 0.83453(15) 0.0100(5) Uani d 1 . .
H H16A 0.402656 0.399307 0.880457 0.012 Uiso calc 1 . .
C C17 0.5035(3) 0.2771(2) 0.83886(15) 0.0090(5) Uani d 1 . .
C C18 0.5510(3) 0.2304(2) 0.77264(15) 0.0092(5) Uani d 1 . .
H H18A 0.595734 0.167208 0.774895 0.011 Uiso calc 1 . .
C C19 0.3288(3) 0.5074(2) 0.75636(16) 0.0139(5) Uani d 1 . .
C C20 0.4329(4) 0.6272(3) 0.73242(19) 0.0228(7) Uani d 1 . .
H H20A 0.382906 0.689130 0.726752 0.034 Uiso calc 1 . .
H H20B 0.463592 0.604517 0.682141 0.034 Uiso calc 1 . .
H H20C 0.518497 0.664220 0.773123 0.034 Uiso calc 1 . .
C C21 0.1958(3) 0.4478(3) 0.69226(18) 0.0243(7) Uani d 1 . .
H H21A 0.131693 0.369865 0.706788 0.036 Uiso calc 1 . .
H H21B 0.227761 0.427582 0.641934 0.036 Uiso calc 1 . .
H H21C 0.142904 0.507698 0.687084 0.036 Uiso calc 1 . .
C C22 0.2771(3) 0.5445(3) 0.83319(17) 0.0162(6) Uani d 1 . .
H H22A 0.208836 0.468930 0.847978 0.024 Uiso calc 1 . .
H H22B 0.228501 0.606900 0.825887 0.024 Uiso calc 1 . .
H H22C 0.360949 0.581275 0.874997 0.024 Uiso calc 1 . .
C C23 0.5353(3) 0.2327(2) 0.91271(15) 0.0088(5) Uani d 1 . .
C C24 0.6564(3) 0.1682(2) 1.00576(15) 0.0091(5) Uani d 1 . .
C C25 0.7573(3) 0.1319(2) 1.05176(15) 0.0112(5) Uani d 1 . .
H H25A 0.847917 0.133746 1.036094 0.013 Uiso calc 1 . .
C C26 0.7169(3) 0.0929(2) 1.12160(16) 0.0127(5) Uani d 1 . .
H H26A 0.782433 0.068395 1.155286 0.015 Uiso calc 1 . .
C C27 0.5816(3) 0.0886(2) 1.14430(15) 0.0126(5) Uani d 1 . .
H H27A 0.558408 0.060958 1.192707 0.015 Uiso calc 1 . .
C C28 0.4818(3) 0.1234(2) 1.09797(15) 0.0104(5) Uani d 1 . .
H H28A 0.390052 0.119514 1.112863 0.013 Uiso calc 1 . .
C C29 0.5231(3) 0.1643(2) 1.02846(15) 0.0086(5) Uani d 1 . .
C C30 0.3016(3) 0.2106(2) 0.96844(15) 0.0097(5) Uani d 1 . .
H H30A 0.239454 0.132290 0.984765 0.012 Uiso calc 1 . .
H H30B 0.260795 0.213677 0.914165 0.012 Uiso calc 1 . .
C C31 0.2987(3) 0.3254(2) 1.02351(15) 0.0116(5) Uani d 1 . .
H H31A 0.366003 0.403763 1.009825 0.014 Uiso calc 1 . .
H H31B 0.331720 0.319240 1.078541 0.014 Uiso calc 1 . .
C C32 0.1447(3) 0.3319(3) 1.01653(17) 0.0153(6) Uani d 1 . .
H H32A 0.117316 0.347650 0.962901 0.018 Uiso calc 1 . .
H H32B 0.076545 0.248586 1.023004 0.018 Uiso calc 1 . .
C C33 0.1271(3) 0.4344(3) 1.07662(18) 0.0209(6) Uani d 1 . .
H H33A 0.198659 0.517088 1.071842 0.025 Uiso calc 1 . .
H H33B 0.028751 0.439720 1.063744 0.025 Uiso calc 1 . .
C C34 0.1476(4) 0.4122(3) 1.16171(19) 0.0294(7) Uani d 1 . .
H H34A 0.123242 0.475748 1.196056 0.044 Uiso calc 1 . .
H H34B 0.249058 0.419258 1.177643 0.044 Uiso calc 1 . .
H H34C 0.083626 0.327163 1.166161 0.044 Uiso calc 1 . .

loop_
_atom_site_aniso_label
_atom_site_aniso_U_11
_atom_site_aniso_U_22
_atom_site_aniso_U_33
_atom_site_aniso_U_12
_atom_site_aniso_U_13
_atom_site_aniso_U_23
Hg 0.01221(6) 0.01533(7) 0.01315(6) 0.00693(5) -0.00075(4) 0.00220(4)
Cl1 0.0100(3) 0.0128(3) 0.0126(3) 0.0058(2) -0.0012(2) -0.0006(2)
Cl2 0.0157(3) 0.0210(3) 0.0217(3) 0.0007(3) -0.0083(3) 0.0010(3)
Cl3 0.0168(3) 0.0241(4) 0.0258(4) 0.0097(3) 0.0075(3) 0.0008(3)
Cl4 0.0176(3) 0.0293(4) 0.0191(3) 0.0108(3) 0.0016(3) 0.0121(3)
N1 0.0104(10) 0.0146(11) 0.0073(10) 0.0067(9) -0.0015(8) 0.0027(8)
N2 0.0096(10) 0.0109(11) 0.0087(10) 0.0056(9) -0.0003(8) 0.0019(8)
N3 0.0082(10) 0.0088(10) 0.0088(10) 0.0046(8) -0.0010(8) 0.0016(8)
N4 0.0084(10) 0.0107(11) 0.0102(11) 0.0046(9) 0.0018(8) 0.0024(8)
C1 0.0114(12) 0.0061(12) 0.0102(12) 0.0030(10) -0.0008(10) 0.0033(9)
C2 0.0105(12) 0.0097(12) 0.0120(13) 0.0042(10) 0.0005(10) 0.0016(10)
C3 0.0109(13) 0.0167(14) 0.0173(14) 0.0064(11) 0.0010(11) 0.0040(11)
C4 0.0144(13) 0.0195(15) 0.0212(15) 0.0082(12) 0.0064(11) 0.0026(12)
C5 0.0231(15) 0.0205(15) 0.0123(14) 0.0094(12) 0.0044(11) 0.0002(11)
C6 0.0189(14) 0.0208(15) 0.0102(13) 0.0105(12) -0.0012(11) 0.0020(11)
C7 0.0124(13) 0.0101(12) 0.0124(13) 0.0052(10) 0.0017(10) 0.0022(10)
C8 0.007(3) 0.0168(16) 0.008(5) 0.0046(19) -0.001(3) 0.002(2)
C9 0.009(2) 0.016(4) 0.014(3) 0.003(2) -0.002(2) 0.005(3)
C10 0.008(2) 0.017(4) 0.017(3) 0.003(3) -0.0042(17) 0.003(3)
C11 0.015(2) 0.037(4) 0.050(4) 0.009(3) -0.003(2) 0.026(3)
C12 0.021(3) 0.046(5) 0.070(5) 0.010(3) -0.007(3) 0.036(4)
C8A 0.007(3) 0.0168(16) 0.008(5) 0.0046(19) -0.001(3) 0.002(2)
C9A 0.009(2) 0.016(4) 0.014(3) 0.003(2) -0.002(2) 0.005(3)
C10A 0.008(2) 0.017(4) 0.017(3) 0.003(3) -0.0042(17) 0.003(3)
C11A 0.015(2) 0.037(4) 0.050(4) 0.009(3) -0.003(2) 0.026(3)
C12A 0.021(3) 0.046(5) 0.070(5) 0.010(3) -0.007(3) 0.036(4)
C13 0.0081(12) 0.0084(12) 0.0105(12) 0.0014(10) -0.0007(10) 0.0004(10)
C14 0.0112(12) 0.0098(12) 0.0113(13) 0.0039(10) -0.0007(10) 0.0043(10)
C15 0.0094(12) 0.0067(12) 0.0135(13) 0.0028(10) 0.0006(10) 0.0024(10)
C16 0.0102(12) 0.0077(12) 0.0111(13) 0.0022(10) 0.0010(10) 0.0003(10)
C17 0.0075(12) 0.0072(12) 0.0101(12) 0.0004(10) -0.0019(9) 0.0018(10)
C18 0.0068(12) 0.0076(12) 0.0128(13) 0.0025(10) -0.0012(10) 0.0023(10)
C19 0.0182(14) 0.0101(13) 0.0174(14) 0.0095(11) 0.0030(11) 0.0042(10)
C20 0.0355(18) 0.0146(14) 0.0269(16) 0.0148(13) 0.0148(14) 0.0104(12)
C21 0.0270(16) 0.0317(17) 0.0223(16) 0.0234(14) -0.0040(13) 0.0036(13)
C22 0.0211(14) 0.0128(13) 0.0211(15) 0.0118(12) 0.0075(12) 0.0060(11)
C23 0.0097(12) 0.0047(12) 0.0106(12) 0.0017(10) -0.0005(10) -0.0001(9)
C24 0.0122(12) 0.0054(12) 0.0090(12) 0.0037(10) -0.0013(10) -0.0007(9)
C25 0.0107(12) 0.0100(13) 0.0136(13) 0.0060(10) -0.0012(10) 0.0004(10)
C26 0.0156(13) 0.0093(13) 0.0132(13) 0.0063(11) -0.0044(10) 0.0009(10)
C27 0.0185(14) 0.0093(12) 0.0099(13) 0.0047(11) 0.0010(10) 0.0021(10)
C28 0.0132(13) 0.0079(12) 0.0099(12) 0.0042(10) 0.0011(10) -0.0006(10)
C29 0.0100(12) 0.0057(12) 0.0091(12) 0.0033(10) -0.0030(9) -0.0011(9)
C30 0.0049(12) 0.0120(13) 0.0128(13) 0.0037(10) -0.0008(9) 0.0031(10)
C31 0.0096(12) 0.0130(13) 0.0124(13) 0.0050(10) -0.0003(10) 0.0014(10)
C32 0.0121(13) 0.0146(14) 0.0204(14) 0.0070(11) -0.0007(11) 0.0027(11)
C33 0.0188(15) 0.0177(15) 0.0300(17) 0.0121(12) 0.0044(12) 0.0011(12)
C34 0.0379(19) 0.0280(17) 0.0275(17) 0.0191(15) 0.0084(14) -0.0012(14)

loop_
_atom_type_symbol
_atom_type_description
_atom_type_scat_dispersion_real
_atom_type_scat_dispersion_imag
_atom_type_scat_source
C C 0.0181 0.0091 'International Tables Vol C Tables 4.2.6.8 and 6.1.1.4'
H H 0.0000 0.0000 'International Tables Vol C Tables 4.2.6.8 and 6.1.1.4'
N N 0.0311 0.0180 'International Tables Vol C Tables 4.2.6.8 and 6.1.1.4'
Cl Cl 0.3639 0.7018 'International Tables Vol C Tables 4.2.6.8 and 6.1.1.4'
Hg Hg -4.2923 7.6849 'International Tables Vol C Tables 4.2.6.8 and 6.1.1.4'

loop_
_geom_angle_atom_site_label_1
_geom_angle_atom_site_label_2
_geom_angle_atom_site_label_3
_geom_angle_site_symmetry_3
_geom_angle
Cl4 Hg Cl3 . 120.68(3)
Cl4 Hg Cl2 . 108.75(3)
Cl3 Hg Cl2 . 120.54(4)
Cl4 Hg Cl1 . 102.32(3)
Cl3 Hg Cl1 . 101.25(3)
Cl2 Hg Cl1 . 98.16(3)
Hg Cl4 Cl4 2_757 146.10(4)
C1 N1 C2 . 109.6(2)
C1 N1 H1A . 125.2
C2 N1 H1A . 125.2
C1 N2 C7 . 108.4(2)
C1 N2 C8A . 128.6(11)
C7 N2 C8A . 122.9(12)
C1 N2 C8 . 123(3)
C7 N2 C8 . 128(3)
C23 N3 C29 . 108.6(2)
C23 N3 C30 . 127.4(2)
C29 N3 C30 . 123.9(2)
C23 N4 C24 . 109.2(2)
C23 N4 H4B . 125.4
C24 N4 H4B . 125.4
N1 C1 N2 . 109.0(2)
N1 C1 C13 . 122.6(2)
N2 C1 C13 . 128.3(2)
N1 C2 C3 . 132.0(2)
N1 C2 C7 . 106.0(2)
C3 C2 C7 . 122.0(2)
C4 C3 C2 . 115.9(2)
C4 C3 H3A . 122.1
C2 C3 H3A . 122.1
C3 C4 C5 . 122.2(3)
C3 C4 H4A . 118.9
C5 C4 H4A . 118.9
C6 C5 C4 . 121.8(3)
C6 C5 H5A . 119.1
C4 C5 H5A . 119.1
C5 C6 C7 . 116.2(3)
C5 C6 H6A . 121.9
C7 C6 H6A . 121.9
N2 C7 C6 . 131.1(2)
N2 C7 C2 . 107.1(2)
C6 C7 C2 . 121.8(2)
N2 C8 C9 . 112(4)
N2 C8 H8A . 113.5
C9 C8 H8A . 116.9
N2 C8 H8B . 109.3
C9 C8 H8B . 96.3
H8A C8 H8B . 107.2
C8 C9 C10 . 110(2)
C8 C9 H9A . 109.6
C10 C9 H9A . 109.6
C8 C9 H9B . 109.6
C10 C9 H9B . 109.6
H9A C9 H9B . 108.1
C11 C10 C9 . 111.3(18)
C11 C10 H10A . 109.4
C9 C10 H10A . 109.4
C11 C10 H10B . 109.4
C9 C10 H10B . 109.4
H10A C10 H10B . 108.0
C12 C11 C10 . 111.1(15)
C12 C11 H11A . 109.4
C10 C11 H11A . 109.4
C12 C11 H11B . 109.4
C10 C11 H11B . 109.4
H11A C11 H11B . 108.0
C11 C12 H12A . 109.5
C11 C12 H12B . 109.5
H12A C12 H12B . 109.5
C11 C12 H12C . 109.5
H12A C12 H12C . 109.5
H12B C12 H12C . 109.5
N2 C8A C9A . 112.4(13)
N2 C8A H8AA . 107.8
C9A C8A H8AA . 106.1
N2 C8A H8AB . 108.8
C9A C8A H8AB . 113.3
H8AA C8A H8AB . 108.3
C8A C9A C10A . 110.8(7)
C8A C9A H9AA . 109.5
C10A C9A H9AA . 109.5
C8A C9A H9AB . 109.5
C10A C9A H9AB . 109.5
H9AA C9A H9AB . 108.1
C11A C10A C9A . 113.0(6)
C11A C10A H10C . 109.0
C9A C10A H10C . 109.0
C11A C10A H10D . 109.0
C9A C10A H10D . 109.0
H10C C10A H10D . 107.8
C12A C11A C10A . 113.2(5)
C12A C11A H11C . 108.9
C10A C11A H11C . 108.9
C12A C11A H11D . 108.9
C10A C11A H11D . 108.9
H11C C11A H11D . 107.7
C11A C12A H12D . 109.5
C11A C12A H12E . 109.5
H12D C12A H12E . 109.5
C11A C12A H12F . 109.5
H12D C12A H12F . 109.5
H12E C12A H12F . 109.5
C14 C13 C18 . 120.3(2)
C14 C13 C1 . 121.9(2)
C18 C13 C1 . 117.7(2)
C15 C14 C13 . 121.4(2)
C15 C14 H14A . 119.3
C13 C14 H14A . 119.3
C16 C15 C14 . 117.8(2)
C16 C15 C19 . 122.9(2)
C14 C15 C19 . 119.2(2)
C15 C16 C17 . 121.2(2)
C15 C16 H16A . 119.4
C17 C16 H16A . 119.4
C18 C17 C16 . 120.3(2)
C18 C17 C23 . 117.5(2)
C16 C17 C23 . 122.2(2)
C17 C18 C13 . 118.9(2)
C17 C18 H18A . 120.6
C13 C18 H18A . 120.6
C22 C19 C21 . 108.6(2)
C22 C19 C15 . 112.1(2)
C21 C19 C15 . 108.5(2)
C22 C19 C20 . 109.1(2)
C21 C19 C20 . 109.8(2)
C15 C19 C20 . 108.7(2)
C19 C20 H20A . 109.5
C19 C20 H20B . 109.5
H20A C20 H20B . 109.5
C19 C20 H20C . 109.5
H20A C20 H20C . 109.5
H20B C20 H20C . 109.5
C19 C21 H21A . 109.5
C19 C21 H21B . 109.5
H21A C21 H21B . 109.5
C19 C21 H21C . 109.5
H21A C21 H21C . 109.5
H21B C21 H21C . 109.5
C19 C22 H22A . 109.5
C19 C22 H22B . 109.5
H22A C22 H22B . 109.5
C19 C22 H22C . 109.5
H22A C22 H22C . 109.5
H22B C22 H22C . 109.5
N4 C23 N3 . 109.2(2)
N4 C23 C17 . 122.9(2)
N3 C23 C17 . 127.9(2)
N4 C24 C29 . 106.4(2)
N4 C24 C25 . 131.6(2)
C29 C24 C25 . 122.0(2)
C26 C25 C24 . 115.8(2)
C26 C25 H25A . 122.1
C24 C25 H25A . 122.1
C25 C26 C27 . 122.0(2)
C25 C26 H26A . 119.0
C27 C26 H26A . 119.0
C28 C27 C26 . 121.7(2)
C28 C27 H27A . 119.1
C26 C27 H27A . 119.1
C27 C28 C29 . 116.3(2)
C27 C28 H28A . 121.8
C29 C28 H28A . 121.8
C28 C29 C24 . 122.1(2)
C28 C29 N3 . 131.4(2)
C24 C29 N3 . 106.6(2)
N3 C30 C31 . 111.9(2)
N3 C30 H30A . 109.2
C31 C30 H30A . 109.2
N3 C30 H30B . 109.2
C31 C30 H30B . 109.2
H30A C30 H30B . 107.9
C30 C31 C32 . 110.1(2)
C30 C31 H31A . 109.6
C32 C31 H31A . 109.6
C30 C31 H31B . 109.6
C32 C31 H31B . 109.6
H31A C31 H31B . 108.1
C33 C32 C31 . 113.9(2)
C33 C32 H32A . 108.8
C31 C32 H32A . 108.8
C33 C32 H32B . 108.8
C31 C32 H32B . 108.8
H32A C32 H32B . 107.7
C34 C33 C32 . 114.2(2)
C34 C33 H33A . 108.7
C32 C33 H33A . 108.7
C34 C33 H33B . 108.7
C32 C33 H33B . 108.7
H33A C33 H33B . 107.6
C33 C34 H34A . 109.5
C33 C34 H34B . 109.5
H34A C34 H34B . 109.5
C33 C34 H34C . 109.5
H34A C34 H34C . 109.5
H34B C34 H34C . 109.5

loop_
_geom_bond_atom_site_label_1
_geom_bond_atom_site_label_2
_geom_bond_site_symmetry_2
_geom_bond_distance
Hg Cl4 . 2.4120(9)
Hg Cl3 . 2.4171(11)
Hg Cl2 . 2.4716(12)
Hg Cl1 . 2.6579(13)
Cl4 Cl4 2_757 3.4343(16)
N1 C1 . 1.336(3)
N1 C2 . 1.386(3)
N1 H1A . 0.8800
N2 C1 . 1.347(3)
N2 C7 . 1.390(3)
N2 C8A . 1.468(17)
N2 C8 . 1.51(5)
N3 C23 . 1.340(3)
N3 C29 . 1.401(3)
N3 C30 . 1.477(3)
N4 C23 . 1.339(3)
N4 C24 . 1.392(3)
N4 H4B . 0.8800
C1 C13 . 1.460(4)
C2 C3 . 1.394(4)
C2 C7 . 1.396(4)
C3 C4 . 1.380(4)
C3 H3A . 0.9500
C4 C5 . 1.407(4)
C4 H4A . 0.9500
C5 C6 . 1.379(4)
C5 H5A . 0.9500
C6 C7 . 1.394(4)
C6 H6A . 0.9500
C8 C9 . 1.524(16)
C8 H8A . 0.9599
C8 H8B . 0.9600
C9 C10 . 1.532(15)
C9 H9A . 0.9900
C9 H9B . 0.9900
C10 C11 . 1.529(15)
C10 H10A . 0.9900
C10 H10B . 0.9900
C11 C12 . 1.526(15)
C11 H11A . 0.9900
C11 H11B . 0.9900
C12 H12A . 0.9800
C12 H12B . 0.9800
C12 H12C . 0.9800
C8A C9A . 1.525(8)
C8A H8AA . 0.9599
C8A H8AB . 0.9600
C9A C10A . 1.527(6)
C9A H9AA . 0.9900
C9A H9AB . 0.9900
C10A C11A . 1.518(6)
C10A H10C . 0.9900
C10A H10D . 0.9900
C11A C12A . 1.518(6)
C11A H11C . 0.9900
C11A H11D . 0.9900
C12A H12D . 0.9800
C12A H12E . 0.9800
C12A H12F . 0.9800
C13 C14 . 1.393(4)
C13 C18 . 1.393(4)
C14 C15 . 1.392(4)
C14 H14A . 0.9500
C15 C16 . 1.391(4)
C15 C19 . 1.536(3)
C16 C17 . 1.400(4)
C16 H16A . 0.9500
C17 C18 . 1.388(4)
C17 C23 . 1.464(4)
C18 H18A . 0.9500
C19 C22 . 1.528(4)
C19 C21 . 1.533(4)
C19 C20 . 1.540(4)
C20 H20A . 0.9800
C20 H20B . 0.9800
C20 H20C . 0.9800
C21 H21A . 0.9800
C21 H21B . 0.9800
C21 H21C . 0.9800
C22 H22A . 0.9800
C22 H22B . 0.9800
C22 H22C . 0.9800
C24 C29 . 1.392(4)
C24 C25 . 1.396(4)
C25 C26 . 1.384(4)
C25 H25A . 0.9500
C26 C27 . 1.409(4)
C26 H26A . 0.9500
C27 C28 . 1.382(4)
C27 H27A . 0.9500
C28 C29 . 1.389(4)
C28 H28A . 0.9500
C30 C31 . 1.523(4)
C30 H30A . 0.9900
C30 H30B . 0.9900
C31 C32 . 1.528(4)
C31 H31A . 0.9900
C31 H31B . 0.9900
C32 C33 . 1.524(4)
C32 H32A . 0.9900
C32 H32B . 0.9900
C33 C34 . 1.524(5)
C33 H33A . 0.9900
C33 H33B . 0.9900
C34 H34A . 0.9800
C34 H34B . 0.9800
C34 H34C . 0.9800

loop_
_geom_hbond_atom_site_label_D
_geom_hbond_atom_site_label_H
_geom_hbond_atom_site_label_A
_geom_hbond_site_symmetry_A
_geom_hbond_distance_DH
_geom_hbond_distance_HA
_geom_hbond_distance_DA
_geom_hbond_angle_DHA
N1 H1A Cl1 . 0.88 2.30 3.171(2) 170.8
N4 H4B Cl1 . 0.88 2.35 3.224(2) 169.6
C3 H3A Cl3 . 0.95 2.90 3.803(3) 159.9
C6 H6A Cl2 2_656 0.95 2.56 3.492(3) 168.6
C18 H18A Cl1 . 0.95 2.85 3.331(4) 113
C25 H25A Cl4 2_757 0.95 2.96 3.664(3) 132.4
C28 H28A Cl4 2_657 0.95 2.91 3.796(3) 156.1
C30 H30A Cl4 2_657 0.99 2.77 3.627(3) 145.3

loop_
_geom_torsion_atom_site_label_1
_geom_torsion_atom_site_label_2
_geom_torsion_atom_site_label_3
_geom_torsion_atom_site_label_4
_geom_torsion
C2 N1 C1 N2 -0.7(3)
C2 N1 C1 C13 178.7(2)
C7 N2 C1 N1 0.2(3)
C8A N2 C1 N1 175.5(10)
C8 N2 C1 N1 173(3)
C7 N2 C1 C13 -179.2(2)
C8A N2 C1 C13 -3.9(11)
C8 N2 C1 C13 -7(3)
C1 N1 C2 C3 -177.2(3)
C1 N1 C2 C7 0.9(3)
N1 C2 C3 C4 178.6(3)
C7 C2 C3 C4 0.8(4)
C2 C3 C4 C5 0.3(4)
C3 C4 C5 C6 -1.0(5)
C4 C5 C6 C7 0.7(4)
C1 N2 C7 C6 178.9(3)
C8A N2 C7 C6 3.3(10)
C8 N2 C7 C6 7(3)
C1 N2 C7 C2 0.4(3)
C8A N2 C7 C2 -175.3(9)
C8 N2 C7 C2 -172(2)
C5 C6 C7 N2 -178.0(3)
C5 C6 C7 C2 0.4(4)
N1 C2 C7 N2 -0.8(3)
C3 C2 C7 N2 177.6(2)
N1 C2 C7 C6 -179.5(2)
C3 C2 C7 C6 -1.2(4)
C1 N2 C8 C9 115(5)
C7 N2 C8 C9 -74(6)
N2 C8 C9 C10 175(4)
C8 C9 C10 C11 177(4)
C9 C10 C11 C12 -178(3)
C1 N2 C8A C9A 102.1(16)
C7 N2 C8A C9A -83(2)
N2 C8A C9A C10A -175.0(15)
C8A C9A C10A C11A 179.7(15)
C9A C10A C11A C12A -178.1(9)
N1 C1 C13 C14 136.1(3)
N2 C1 C13 C14 -44.6(4)
N1 C1 C13 C18 -39.6(4)
N2 C1 C13 C18 139.8(3)
C18 C13 C14 C15 0.3(4)
C1 C13 C14 C15 -175.2(2)
C13 C14 C15 C16 2.3(4)
C13 C14 C15 C19 -178.8(2)
C14 C15 C16 C17 -2.9(4)
C19 C15 C16 C17 178.4(2)
C15 C16 C17 C18 0.8(4)
C15 C16 C17 C23 177.9(2)
C16 C17 C18 C13 2.0(4)
C23 C17 C18 C13 -175.4(2)
C14 C13 C18 C17 -2.5(4)
C1 C13 C18 C17 173.2(2)
C16 C15 C19 C22 -1.9(4)
C14 C15 C19 C22 179.3(2)
C16 C15 C19 C21 -121.9(3)
C14 C15 C19 C21 59.4(3)
C16 C15 C19 C20 118.8(3)
C14 C15 C19 C20 -60.0(3)
C24 N4 C23 N3 0.3(3)
C24 N4 C23 C17 -179.1(2)
C29 N3 C23 N4 -0.5(3)
C30 N3 C23 N4 -176.8(2)
C29 N3 C23 C17 178.8(2)
C30 N3 C23 C17 2.5(4)
C18 C17 C23 N4 37.0(3)
C16 C17 C23 N4 -140.3(3)
C18 C17 C23 N3 -142.3(3)
C16 C17 C23 N3 40.4(4)
C23 N4 C24 C29 0.1(3)
C23 N4 C24 C25 179.3(3)
N4 C24 C25 C26 -179.7(3)
C29 C24 C25 C26 -0.6(4)
C24 C25 C26 C27 0.9(4)
C25 C26 C27 C28 -0.2(4)
C26 C27 C28 C29 -0.8(4)
C27 C28 C29 C24 1.1(4)
C27 C28 C29 N3 -179.8(2)
N4 C24 C29 C28 178.9(2)
C25 C24 C29 C28 -0.4(4)
N4 C24 C29 N3 -0.4(3)
C25 C24 C29 N3 -179.7(2)
C23 N3 C29 C28 -178.6(3)
C30 N3 C29 C28 -2.2(4)
C23 N3 C29 C24 0.6(3)
C30 N3 C29 C24 177.0(2)
C23 N3 C30 C31 -105.7(3)
C29 N3 C30 C31 78.5(3)
N3 C30 C31 C32 175.7(2)
C30 C31 C32 C33 173.0(2)
C31 C32 C33 C34 -65.8(3)

_cod_database_fobs_code 2242100
